data_4515811
loop_
_publ_author_name
'Messinis, Antonis M.'
'Batsanov, Andrei S.'
'Wright, William R. H.'
'Howard, Judith A. K.'
'Hanton, Martin J.'
'Dyer, Philip W.'

_publ_section_title
;
 Bis(Imido) Tungsten Complexes: Efficient Precatalysts for the Homogeneous
 Dimerization of Ethylene
;
_journal_issue 12
_journal_name_full 'ACS Catalysis'
_journal_page_first 11249
_journal_paper_doi 10.1021/acscatal.8b02202
_journal_volume 8
_journal_year 2018
_chemical_formula_moiety 'C22 H29 Cl2 F3 N2 O2 W'
_chemical_formula_sum 'C22 H29 Cl2 F3 N2 O2 W'
_chemical_formula_weight 665.22
_space_group_crystal_system triclinic
_space_group_IT_number 2
_space_group_name_Hall '-P 1'
_space_group_name_H-M_alt 'P -1'
_atom_sites_solution_hydrogens mixed
_atom_sites_solution_primary heavy
_atom_sites_solution_secondary difmap
_audit_creation_date 2017-11-08
_audit_creation_method
;
Olex2 1.2-beta
(compiled 2017.08.10 svn.r3458 for OlexSys, GUI svn.r5381)
;
_cell_angle_alpha 77.061(6)
_cell_angle_beta 85.454(6)
_cell_angle_gamma 74.916(6)
_cell_formula_units_Z 2
_cell_length_a 8.8303(5)
_cell_length_b 11.5526(6)
_cell_length_c 12.8453(7)
_cell_measurement_reflns_used 9983
_cell_measurement_temperature 120(2)
_cell_measurement_theta_max 34.681
_cell_measurement_theta_min 2.390
_cell_volume 1232.81(12)
_computing_cell_refinement 'SAINT v7.46A (Bruker, 2008)'
_computing_data_collection 'SMART v5.625 (Bruker, 2001)'
_computing_data_reduction 'SAINT v7.46A (Bruker, 2008)'
_computing_molecular_graphics 'Olex2 (Dolomanov et al., 2009)'
_computing_publication_material 'Olex2 (Dolomanov et al., 2009)'
_computing_structure_refinement 'ShelXL 2016/6 (Sheldrick, 2015)'
_computing_structure_solution 'SHELXS (Sheldrick, 2008)'
_diffrn_ambient_temperature 120(2)
_diffrn_detector 'CCD area detector'
_diffrn_detector_area_resol_mean 5.6
_diffrn_detector_type 'Bruker SMART CCD 6000 area detector'
_diffrn_measured_fraction_theta_full 0.999
_diffrn_measured_fraction_theta_max 0.950
_diffrn_measurement_device 'three-circle diffractometer'
_diffrn_measurement_device_type 'Bruker SMART CCD 6000 area detector'
_diffrn_measurement_method '\w scans'
_diffrn_radiation_monochromator graphite
_diffrn_radiation_probe x-ray
_diffrn_radiation_type MoK\a
_diffrn_radiation_wavelength 0.71073
_diffrn_reflns_av_R_equivalents 0.0286
_diffrn_reflns_av_unetI/netI 0.0355
_diffrn_reflns_Laue_measured_fraction_full 0.999
_diffrn_reflns_Laue_measured_fraction_max 0.950
_diffrn_reflns_limit_h_max 14
_diffrn_reflns_limit_h_min -14
_diffrn_reflns_limit_k_max 18
_diffrn_reflns_limit_k_min -18
_diffrn_reflns_limit_l_max 20
_diffrn_reflns_limit_l_min -20
_diffrn_reflns_number 28833
_diffrn_reflns_point_group_measured_fraction_full 0.999
_diffrn_reflns_point_group_measured_fraction_max 0.950
_diffrn_reflns_theta_full 32.500
_diffrn_reflns_theta_max 34.987
_diffrn_reflns_theta_min 1.627
_diffrn_source 'sealed X-ray tube'
_diffrn_source_current 35.0
_diffrn_source_power 1.75
_diffrn_source_target Mo
_diffrn_source_voltage 50.0
_diffrn_standards_number 0
_exptl_absorpt_coefficient_mu 4.946
_exptl_absorpt_correction_T_max 0.4370
_exptl_absorpt_correction_T_min 0.3685
_exptl_absorpt_correction_type multi-scan
_exptl_absorpt_process_details
;
 SADABS-2008/1 (Bruker,2008) was used for absorption correction. wR2(int) 
 was 0.0563 before and 0.0391 after correction. The Ratio of minimum to 
 maximum transmission is 0.8432. The \l/2 correction factor is 0.0015.
;
_exptl_crystal_colour orange
_exptl_crystal_colour_primary orange
_exptl_crystal_density_diffrn 1.792
_exptl_crystal_density_method 'not measured'
_exptl_crystal_description 'rhombic plate'
_exptl_crystal_F_000 652
_exptl_crystal_size_max 0.14
_exptl_crystal_size_mid 0.11
_exptl_crystal_size_min 0.05
_refine_diff_density_max 2.342
_refine_diff_density_min -1.064
_refine_diff_density_rms 0.123
_refine_ls_extinction_method none
_refine_ls_goodness_of_fit_ref 1.017
_refine_ls_hydrogen_treatment mixed
_refine_ls_matrix_type full
_refine_ls_number_parameters 301
_refine_ls_number_reflns 10307
_refine_ls_number_restraints 0
_refine_ls_restrained_S_all 1.017
_refine_ls_R_factor_all 0.0295
_refine_ls_R_factor_gt 0.0229
_refine_ls_shift/su_max 0.002
_refine_ls_shift/su_mean 0.000
_refine_ls_structure_factor_coef Fsqd
_refine_ls_weighting_details 'w=1/[\s^2^(Fo^2^)+(0.0212P)^2^+0.1308P] where P=(Fo^2^+2Fc^2^)/3'
_refine_ls_weighting_scheme calc
_refine_ls_wR_factor_gt 0.0468
_refine_ls_wR_factor_ref 0.0487
_reflns_Friedel_coverage 0.000
_reflns_number_gt 9114
_reflns_number_total 10307
_reflns_threshold_expression 'I > 2\s(I)'
_cod_data_source_file W-bisimido.cif
_cod_data_source_block 15_11srv223
_cod_database_code 4515811
_shelx_shelxl_version_number 2016/6
_shelx_space_group_comment
;
The symmetry employed for this shelxl refinement is uniquely defined
by the following loop, which should always be used as a source of
symmetry information in preference to the above space-group names.
They are only intended as comments.
;
_shelx_estimated_absorpt_t_max 0.790
_shelx_estimated_absorpt_t_min 0.544
_olex2_refinement_description
;
1. Fixed Uiso
 At 1.2 times of:
  All C(H) groups, All C(H,H) groups
2. Others
 Uiso(H1A)=Uiso(H1B)=Uiso(H1C)=FVAR(1)
 Uiso(H4A)=Uiso(H4B)=Uiso(H4C)=FVAR(2)
 Uiso(H18A)=Uiso(H18B)=Uiso(H18C)=FVAR(3)
 Uiso(H19A)=Uiso(H19B)=Uiso(H19C)=FVAR(4)
 Uiso(H21A)=Uiso(H21B)=Uiso(H21C)=FVAR(5)
 Uiso(H22A)=Uiso(H22B)=Uiso(H22C)=FVAR(6)
3.a Riding coordinates:
 C7(H7), C9(H9), C13(H13), C14(H14), C15(H15), C17(H17), C20(H20)
3.b Rotating group:
 C1(H1A,H1B,H1C), C4(H4A,H4B,H4C), C18(H18A,H18B,H18C), C19(H19A,H19B,H19C),
 C21(H21A,H21B,H21C), C22(H22A,H22B,H22C)
3.c Secondary CH2 refined with riding coordinates:
 C2(H2A,H2B), C3(H3A,H3B)
;
_olex2_submission_special_instructions 'No special instructions were received'

loop_
_space_group_symop_operation_xyz
'x, y, z'
'-x, -y, -z'

loop_
_atom_site_label
_atom_site_type_symbol
_atom_site_fract_x
_atom_site_fract_y
_atom_site_fract_z
_atom_site_U_iso_or_equiv
_atom_site_adp_type
_atom_site_occupancy
_atom_site_site_symmetry_order
_atom_site_calc_flag
_atom_site_refinement_flags_posn
W W 0.18431(2) 0.19328(2) 0.27803(2) 0.01364(2) Uani 1 1 d .
Cl1 Cl 0.09963(5) 0.16589(4) 0.11669(3) 0.01929(8) Uani 1 1 d .
Cl2 Cl 0.25939(6) 0.13797(4) 0.46161(3) 0.01997(8) Uani 1 1 d .
F1 F -0.10543(16) 0.43477(12) 0.45430(10) 0.0285(3) Uani 1 1 d .
F2 F -0.17792(16) 0.83172(12) 0.24152(12) 0.0338(3) Uani 1 1 d .
F3 F 0.08524(17) 0.49020(12) 0.10058(10) 0.0306(3) Uani 1 1 d .
O1 O 0.00594(16) 0.07664(13) 0.34645(11) 0.0192(3) Uani 1 1 d .
O2 O 0.30730(16) -0.01515(12) 0.29379(11) 0.0187(3) Uani 1 1 d .
N1 N 0.04415(19) 0.33088(15) 0.28886(12) 0.0173(3) Uani 1 1 d .
N2 N 0.35262(18) 0.24052(14) 0.22528(12) 0.0154(3) Uani 1 1 d .
C1 C -0.1582(2) 0.1308(2) 0.32394(18) 0.0265(4) Uani 1 1 d .
H1A H -0.175477 0.138018 0.248068 0.033(4) Uiso 1 1 d GR
H1B H -0.221367 0.078659 0.367448 0.033(4) Uiso 1 1 d GR
H1C H -0.189117 0.212369 0.341028 0.033(4) Uiso 1 1 d GR
C2 C 0.0526(3) -0.04770(19) 0.33207(18) 0.0247(4) Uani 1 1 d .
H2A H 0.037317 -0.050193 0.257153 0.030 Uiso 1 1 calc R
H2B H -0.011170 -0.097821 0.379441 0.030 Uiso 1 1 calc R
C3 C 0.2224(3) -0.09662(18) 0.35933(18) 0.0247(4) Uani 1 1 d .
H3A H 0.236390 -0.100572 0.435864 0.030 Uiso 1 1 calc R
H3B H 0.261767 -0.180278 0.345336 0.030 Uiso 1 1 calc R
C4 C 0.4736(2) -0.0592(2) 0.31112(18) 0.0265(4) Uani 1 1 d .
H4A H 0.494572 -0.064123 0.385968 0.032(4) Uiso 1 1 d GR
H4B H 0.510992 -0.140812 0.294457 0.032(4) Uiso 1 1 d GR
H4C H 0.528452 -0.002712 0.264699 0.032(4) Uiso 1 1 d GR
C5 C -0.0082(2) 0.45588(17) 0.27768(14) 0.0153(3) Uani 1 1 d .
C6 C 0.0101(2) 0.53781(18) 0.18213(15) 0.0193(3) Uani 1 1 d .
C7 C -0.0464(2) 0.66374(19) 0.16743(17) 0.0234(4) Uani 1 1 d .
H7 H -0.034202 0.716878 0.100970 0.028 Uiso 1 1 d R
C8 C -0.1212(2) 0.70821(18) 0.25387(18) 0.0232(4) Uani 1 1 d .
C9 C -0.1422(2) 0.63539(19) 0.35137(17) 0.0235(4) Uani 1 1 d .
H9 H -0.192988 0.669288 0.409698 0.028 Uiso 1 1 d R
C10 C -0.0859(2) 0.51017(18) 0.36043(15) 0.0193(3) Uani 1 1 d .
C11 C 0.4702(2) 0.29881(16) 0.18457(14) 0.0147(3) Uani 1 1 d .
C12 C 0.5603(2) 0.26646(17) 0.09450(14) 0.0158(3) Uani 1 1 d .
C13 C 0.6768(2) 0.32674(19) 0.05505(15) 0.0206(4) Uani 1 1 d .
H13 H 0.736566 0.307918 -0.006536 0.025 Uiso 1 1 d R
C14 C 0.7079(2) 0.4137(2) 0.10352(17) 0.0236(4) Uani 1 1 d .
H14 H 0.789130 0.452832 0.075869 0.028 Uiso 1 1 d R
C15 C 0.6199(2) 0.44328(18) 0.19252(15) 0.0200(4) Uani 1 1 d .
H15 H 0.643145 0.501828 0.226082 0.024 Uiso 1 1 d R
C16 C 0.4981(2) 0.38909(17) 0.23377(14) 0.0154(3) Uani 1 1 d .
C17 C 0.5278(2) 0.17275(17) 0.03953(15) 0.0180(3) Uani 1 1 d .
H17 H 0.463645 0.124210 0.090017 0.022 Uiso 1 1 d R
C18 C 0.4316(3) 0.2365(2) -0.06008(18) 0.0341(5) Uani 1 1 d .
H18A H 0.493725 0.281843 -0.112411 0.049(5) Uiso 1 1 d GR
H18B H 0.403399 0.175001 -0.091133 0.049(5) Uiso 1 1 d GR
H18C H 0.335975 0.293560 -0.040732 0.049(5) Uiso 1 1 d GR
C19 C 0.6782(3) 0.0830(2) 0.0114(2) 0.0390(6) Uani 1 1 d .
H19A H 0.739472 0.044008 0.075934 0.051(5) Uiso 1 1 d GR
H19B H 0.651034 0.020042 -0.018188 0.051(5) Uiso 1 1 d GR
H19C H 0.740356 0.127581 -0.041594 0.051(5) Uiso 1 1 d GR
C20 C 0.4047(2) 0.42452(17) 0.33078(14) 0.0170(3) Uani 1 1 d .
H20 H 0.308886 0.392270 0.337714 0.020 Uiso 1 1 d R
C21 C 0.3506(3) 0.56402(19) 0.31904(17) 0.0244(4) Uani 1 1 d .
H21A H 0.292422 0.600408 0.252857 0.028(4) Uiso 1 1 d GR
H21B H 0.282539 0.583289 0.380127 0.028(4) Uiso 1 1 d GR
H21C H 0.442316 0.597539 0.316623 0.028(4) Uiso 1 1 d GR
C22 C 0.4999(3) 0.3642(2) 0.43229(16) 0.0249(4) Uani 1 1 d .
H22A H 0.596997 0.391499 0.426271 0.038(4) Uiso 1 1 d GR
H22B H 0.437897 0.387765 0.494400 0.038(4) Uiso 1 1 d GR
H22C H 0.525471 0.274837 0.441049 0.038(4) Uiso 1 1 d GR

loop_
_atom_site_aniso_label
_atom_site_aniso_U_11
_atom_site_aniso_U_22
_atom_site_aniso_U_33
_atom_site_aniso_U_23
_atom_site_aniso_U_13
_atom_site_aniso_U_12
W 0.01400(3) 0.01381(3) 0.01361(3) -0.00320(2) 0.00154(2) -0.00466(2)
Cl1 0.0199(2) 0.0234(2) 0.01572(18) -0.00525(16) -0.00076(15) -0.00642(16)
Cl2 0.0246(2) 0.0221(2) 0.01473(18) -0.00321(16) -0.00139(15) -0.00884(17)
F1 0.0370(7) 0.0287(7) 0.0174(6) -0.0049(5) 0.0084(5) -0.0068(6)
F2 0.0318(7) 0.0153(6) 0.0532(9) -0.0072(6) -0.0118(6) -0.0005(5)
F3 0.0409(8) 0.0299(7) 0.0183(6) -0.0051(5) 0.0095(5) -0.0070(6)
O1 0.0169(6) 0.0186(6) 0.0227(7) -0.0034(5) 0.0000(5) -0.0064(5)
O2 0.0184(6) 0.0153(6) 0.0215(6) -0.0027(5) -0.0012(5) -0.0031(5)
N1 0.0179(7) 0.0192(7) 0.0153(7) -0.0043(6) 0.0016(5) -0.0057(6)
N2 0.0173(7) 0.0160(7) 0.0144(7) -0.0046(5) 0.0005(5) -0.0058(6)
C1 0.0154(9) 0.0311(11) 0.0304(11) 0.0011(9) 0.0015(8) -0.0084(8)
C2 0.0270(10) 0.0197(9) 0.0306(10) -0.0056(8) 0.0015(8) -0.0120(8)
C3 0.0274(10) 0.0155(8) 0.0303(10) -0.0022(8) 0.0015(8) -0.0066(8)
C4 0.0192(9) 0.0240(10) 0.0316(11) -0.0038(8) -0.0028(8) 0.0017(8)
C5 0.0131(7) 0.0164(8) 0.0164(8) -0.0044(6) 0.0004(6) -0.0031(6)
C6 0.0193(8) 0.0214(9) 0.0175(8) -0.0044(7) 0.0009(7) -0.0056(7)
C7 0.0227(9) 0.0206(9) 0.0244(9) 0.0027(7) -0.0036(7) -0.0065(7)
C8 0.0180(9) 0.0153(8) 0.0371(11) -0.0067(8) -0.0081(8) -0.0021(7)
C9 0.0215(9) 0.0242(9) 0.0268(10) -0.0135(8) 0.0006(7) -0.0024(8)
C10 0.0181(8) 0.0225(9) 0.0170(8) -0.0047(7) 0.0013(6) -0.0047(7)
C11 0.0133(7) 0.0162(8) 0.0142(7) -0.0028(6) 0.0007(6) -0.0039(6)
C12 0.0168(8) 0.0163(8) 0.0148(7) -0.0047(6) 0.0018(6) -0.0048(6)
C13 0.0196(9) 0.0266(10) 0.0181(8) -0.0076(7) 0.0037(7) -0.0092(7)
C14 0.0215(9) 0.0302(10) 0.0252(10) -0.0098(8) 0.0072(7) -0.0160(8)
C15 0.0226(9) 0.0226(9) 0.0196(8) -0.0080(7) 0.0021(7) -0.0117(7)
C16 0.0142(7) 0.0169(8) 0.0151(7) -0.0040(6) -0.0003(6) -0.0035(6)
C17 0.0210(9) 0.0175(8) 0.0171(8) -0.0070(7) 0.0035(6) -0.0060(7)
C18 0.0512(15) 0.0317(12) 0.0250(10) -0.0022(9) -0.0119(10) -0.0200(11)
C19 0.0327(13) 0.0296(12) 0.0588(17) -0.0239(12) 0.0094(12) -0.0056(10)
C20 0.0168(8) 0.0201(8) 0.0170(8) -0.0076(7) 0.0022(6) -0.0072(7)
C21 0.0261(10) 0.0226(9) 0.0256(10) -0.0103(8) 0.0045(8) -0.0048(8)
C22 0.0270(10) 0.0310(11) 0.0182(9) -0.0075(8) 0.0003(7) -0.0083(8)

loop_
_atom_type_symbol
_atom_type_description
_atom_type_scat_dispersion_real
_atom_type_scat_dispersion_imag
_atom_type_scat_source
C C 0.0033 0.0016 'International Tables Vol C Tables 4.2.6.8 and 6.1.1.4'
H H 0.0000 0.0000 'International Tables Vol C Tables 4.2.6.8 and 6.1.1.4'
Cl Cl 0.1484 0.1585 'International Tables Vol C Tables 4.2.6.8 and 6.1.1.4'
F F 0.0171 0.0103 'International Tables Vol C Tables 4.2.6.8 and 6.1.1.4'
N N 0.0061 0.0033 'International Tables Vol C Tables 4.2.6.8 and 6.1.1.4'
O O 0.0106 0.0060 'International Tables Vol C Tables 4.2.6.8 and 6.1.1.4'
W W -0.8490 6.8722 'International Tables Vol C Tables 4.2.6.8 and 6.1.1.4'

loop_
_geom_angle_atom_site_label_1
_geom_angle_atom_site_label_2
_geom_angle_atom_site_label_3
_geom_angle
Cl1 W Cl2 156.838(17)
O1 W Cl1 80.15(4)
O1 W Cl2 81.43(4)
O1 W O2 70.33(5)
O2 W Cl1 81.47(4)
O2 W Cl2 79.19(4)
N1 W Cl1 98.59(5)
N1 W Cl2 95.85(5)
N1 W O1 91.68(6)
N1 W O2 161.80(6)
N2 W Cl1 97.17(5)
N2 W Cl2 96.66(5)
N2 W O1 163.94(6)
N2 W O2 93.62(6)
N2 W N1 104.39(7)
C1 O1 W 118.06(12)
C2 O1 W 114.60(11)
C2 O1 C1 111.29(16)
C3 O2 W 114.40(11)
C3 O2 C4 111.29(15)
C4 O2 W 120.30(12)
C5 N1 W 154.52(14)
C11 N2 W 169.75(13)
O1 C2 C3 107.40(16)
O2 C3 C2 107.71(16)
N1 C5 C6 122.44(17)
N1 C5 C10 122.39(17)
C10 C5 C6 115.16(17)
F3 C6 C5 117.42(17)
F3 C6 C7 118.92(18)
C7 C6 C5 123.66(18)
C8 C7 C6 116.71(19)
F2 C8 C7 117.9(2)
F2 C8 C9 118.21(19)
C9 C8 C7 123.90(19)
C8 C9 C10 116.65(18)
F1 C10 C5 117.27(17)
F1 C10 C9 118.84(17)
C9 C10 C5 123.89(18)
N2 C11 C12 119.22(16)
N2 C11 C16 119.54(16)
C16 C11 C12 121.24(16)
C11 C12 C17 121.47(16)
C13 C12 C11 118.01(17)
C13 C12 C17 120.48(16)
C14 C13 C12 121.51(17)
C13 C14 C15 119.78(18)
C14 C15 C16 121.46(18)
C11 C16 C20 122.34(16)
C15 C16 C11 117.95(16)
C15 C16 C20 119.68(16)
C12 C17 C18 110.41(17)
C12 C17 C19 112.45(17)
C18 C17 C19 110.50(19)
C16 C20 C21 111.95(16)
C16 C20 C22 110.38(16)
C21 C20 C22 111.12(16)

loop_
_geom_bond_atom_site_label_1
_geom_bond_atom_site_label_2
_geom_bond_distance
W Cl1 2.3699(5)
W Cl2 2.4003(5)
W O1 2.3290(14)
W O2 2.3397(13)
W N1 1.7680(16)
W N2 1.7500(15)
F1 C10 1.348(2)
F2 C8 1.361(2)
F3 C6 1.341(2)
O1 C1 1.446(2)
O1 C2 1.437(2)
O2 C3 1.438(2)
O2 C4 1.442(2)
N1 C5 1.375(2)
N2 C11 1.388(2)
C2 C3 1.498(3)
C5 C6 1.399(3)
C5 C10 1.397(3)
C6 C7 1.384(3)
C7 C8 1.377(3)
C8 C9 1.372(3)
C9 C10 1.383(3)
C11 C12 1.416(2)
C11 C16 1.415(3)
C12 C13 1.390(3)
C12 C17 1.513(3)
C13 C14 1.386(3)
C14 C15 1.387(3)
C15 C16 1.393(3)
C16 C20 1.514(2)
C17 C18 1.525(3)
C17 C19 1.531(3)
C20 C21 1.533(3)
C20 C22 1.534(3)
